data_7716688
loop_
_publ_author_name
'Deng, Qing-Song'
'Zhang, Yu-Shuang'
'Wang, Ye-Xin'
'Xie, Yi'
'Fu, Peng-Xiang'
'Gao, Song'
'Liu, Zheng'
'Jiang, Shang-Da'

_publ_section_title
;
 Orthogonal magnetic orbitals in high spin Cu-VO units: structure,
 magnetism and EPR study of anisotropic heterometallic complexes.
;
_journal_issue 31
_journal_name_full 'Dalton transactions (Cambridge, England : 2003)'
_journal_page_first 13207
_journal_page_last 13215
_journal_paper_doi 10.1039/d4dt01346h
_journal_volume 53
_journal_year 2024
_chemical_formula_moiety 'C36 H20 Cl4 Cu2 N4 O14 V2'
_chemical_formula_sum 'C36 H20 Cl4 Cu2 N4 O14 V2'
_chemical_formula_weight 1103.32
_space_group_crystal_system triclinic
_space_group_IT_number 2
_space_group_name_Hall '-P 1'
_space_group_name_H-M_alt 'P -1'
_atom_sites_solution_hydrogens geom
_atom_sites_solution_primary dual
_audit_creation_date 2023-08-31
_audit_creation_method
;
Olex2 1.5
(compiled 2023.08.24 svn.re1ec1418 for OlexSys, GUI svn.r6817)
;
_audit_update_record
;
2023-09-05 deposited with the CCDC.	2024-07-19 downloaded from the CCDC.
;
_cell_angle_alpha 114.387(3)
_cell_angle_beta 94.858(2)
_cell_angle_gamma 111.117(2)
_cell_formula_units_Z 1
_cell_length_a 9.6581(2)
_cell_length_b 10.7180(3)
_cell_length_c 10.7586(3)
_cell_measurement_reflns_used 17467
_cell_measurement_temperature 150.00(10)
_cell_measurement_theta_max 30.9920
_cell_measurement_theta_min 2.1500
_cell_volume 909.78(5)
_computing_cell_refinement 'CrysAlisPro 1.171.42.73a (Rigaku OD, 2022)'
_computing_data_collection 'CrysAlisPro 1.171.42.73a (Rigaku OD, 2022)'
_computing_data_reduction 'CrysAlisPro 1.171.42.73a (Rigaku OD, 2022)'
_computing_molecular_graphics 'Olex2 1.5 (Dolomanov et al., 2009)'
_computing_publication_material 'Olex2 1.5 (Dolomanov et al., 2009)'
_computing_structure_refinement 'SHELXL 2018/3 (Sheldrick, 2015)'
_computing_structure_solution 'SHELXT 2018/2 (Sheldrick, 2018)'
_diffrn_ambient_environment N~2~
_diffrn_ambient_temperature 150.00(10)
_diffrn_detector 'Hybrid Pixel Array Detector'
_diffrn_detector_area_resol_mean 10.0000
_diffrn_detector_type HyPix
_diffrn_measured_fraction_theta_full 1.000
_diffrn_measured_fraction_theta_max 0.836
_diffrn_measurement_details
;
List of Runs (angles in degrees, time in seconds):

  # Type    Start    End  Width  t~exp~   \w     \q     \k     \f   Frames
#--------------------------------------------------------------------------
  1  \w    -18.00  76.00   0.50    1.00    --    3.98  77.00-180.00  188
  2  \w    -69.00  16.00   0.50    1.00    --    3.98 -10.00 -26.00  170
  3  \w     -8.00  77.00   0.50    1.00    --    3.98  10.00 146.00  170
  4  \w    -68.00  14.00   0.50    1.00    --    3.98 -38.00  60.00  164
  5  \w    -77.00  17.00   0.50    1.00    --   -4.92 -77.00   0.00  188
  6  \w    -18.00  35.00   0.50    1.00    --    3.98 -99.00  30.00  106
  7  \w    -18.00  35.00   0.50    1.00    --    3.98 -99.00 120.00  106
  8  \w    -18.00  35.00   0.50    1.00    --    3.98 -99.00 -60.00  106
  9  \w    -18.00  35.00   0.50    1.00    --    3.98 -99.00-180.00  106
 10  \w    -79.00   0.00   0.50    1.00    --   -4.92 -19.00-150.00  158
;
_diffrn_measurement_device 'four-circle diffractometer'
_diffrn_measurement_device_type 'XtaLAB Synergy R, DW system, HyPix'
_diffrn_measurement_method '\w scans'
_diffrn_orient_matrix_type 'CrysAlisPro convention (1999,Acta A55,543-557)'
_diffrn_orient_matrix_UB_11 0.0034973000
_diffrn_orient_matrix_UB_12 0.0691732000
_diffrn_orient_matrix_UB_13 0.0048746000
_diffrn_orient_matrix_UB_21 0.0808351000
_diffrn_orient_matrix_UB_22 0.0278111000
_diffrn_orient_matrix_UB_23 0.0091593000
_diffrn_orient_matrix_UB_31 -0.0125560000
_diffrn_orient_matrix_UB_32 -0.0309388000
_diffrn_orient_matrix_UB_33 -0.0745661000
_diffrn_radiation_monochromator mirror
_diffrn_radiation_probe x-ray
_diffrn_radiation_type 'Mo K\a'
_diffrn_radiation_wavelength 0.71073
_diffrn_reflns_av_R_equivalents 0.0314
_diffrn_reflns_av_unetI/netI 0.0234
_diffrn_reflns_Laue_measured_fraction_full 1.000
_diffrn_reflns_Laue_measured_fraction_max 0.836
_diffrn_reflns_limit_h_max 13
_diffrn_reflns_limit_h_min -13
_diffrn_reflns_limit_k_max 14
_diffrn_reflns_limit_k_min -15
_diffrn_reflns_limit_l_max 15
_diffrn_reflns_limit_l_min -14
_diffrn_reflns_number 24914
_diffrn_reflns_point_group_measured_fraction_full 1.000
_diffrn_reflns_point_group_measured_fraction_max 0.836
_diffrn_reflns_theta_full 25.242
_diffrn_reflns_theta_max 31.050
_diffrn_reflns_theta_min 2.162
_diffrn_source 'Rotating-anode X-ray tube'
_diffrn_source_type 'Rigaku (Mo) X-ray Source'
_exptl_absorpt_coefficient_mu 2.026
_exptl_absorpt_correction_T_max 1.00000
_exptl_absorpt_correction_T_min 0.83106
_exptl_absorpt_correction_type multi-scan
_exptl_absorpt_process_details
;
CrysAlisPro 1.171.42.73a (Rigaku Oxford Diffraction, 2022)
Empirical absorption correction using spherical harmonics,
implemented in SCALE3 ABSPACK scaling algorithm.
;
_exptl_crystal_density_diffrn 2.014
_exptl_crystal_description block
_exptl_crystal_F_000 548
_refine_diff_density_max 0.428
_refine_diff_density_min -0.666
_refine_diff_density_rms 0.073
_refine_ls_extinction_method none
_refine_ls_goodness_of_fit_ref 1.070
_refine_ls_hydrogen_treatment constr
_refine_ls_matrix_type full
_refine_ls_number_parameters 280
_refine_ls_number_reflns 4859
_refine_ls_number_restraints 0
_refine_ls_restrained_S_all 1.070
_refine_ls_R_factor_all 0.0303
_refine_ls_R_factor_gt 0.0262
_refine_ls_shift/su_max 0.001
_refine_ls_shift/su_mean 0.000
_refine_ls_structure_factor_coef Fsqd
_refine_ls_weighting_details 'w=1/[\s^2^(Fo^2^)+(0.0317P)^2^+0.7281P] where P=(Fo^2^+2Fc^2^)/3'
_refine_ls_weighting_scheme calc
_refine_ls_wR_factor_gt 0.0694
_refine_ls_wR_factor_ref 0.0712
_reflns_Friedel_coverage 0.000
_reflns_number_gt 4361
_reflns_number_total 4859
_reflns_threshold_expression 'I > 2\s(I)'
_cod_data_source_file d4dt01346h2.cif
_cod_data_source_block 10-22-f2_auto
_cod_depositor_comments 'Adding full bibliography for 7716686--7716689.cif.'
_cod_database_code 7716688
_shelx_shelxl_version_number 2018/3
_chemical_oxdiff_formula 'C H O N Cu V'
_shelx_space_group_comment
;
The symmetry employed for this shelxl refinement is uniquely defined
by the following loop, which should always be used as a source of
symmetry information in preference to the above space-group names.
They are only intended as comments.
;
_reflns_odcompleteness_completeness 100.00
_reflns_odcompleteness_iscentric 1
_reflns_odcompleteness_theta 26.32
_olex2_refinement_description
;
1. Fixed Uiso
 At 1.2 times of:
  All C(H) groups, All C(H,H) groups
2.a Secondary CH2 refined with riding coordinates:
 C9(H9A,H9B), C10(H10A,H10B)
2.b Aromatic/amide H refined with riding coordinates:
 C8(H8), C6(H6), C11(H11), C15(H15), C13(H13), C2(H2)
;
_olex2_submission_special_instructions 'No special instructions were received'
_oxdiff_exptl_absorpt_empirical_details
;
Empirical correction (ABSPACK) includes:
- Absorption correction using spherical harmonics
- Frame scaling
;
_oxdiff_exptl_absorpt_empirical_full_max 1.663
_oxdiff_exptl_absorpt_empirical_full_min 0.707

loop_
_space_group_symop_operation_xyz
'x, y, z'
'-x, -y, -z'

loop_
_atom_site_label
_atom_site_type_symbol
_atom_site_fract_x
_atom_site_fract_y
_atom_site_fract_z
_atom_site_U_iso_or_equiv
_atom_site_adp_type
_atom_site_occupancy
_atom_site_site_symmetry_order
_atom_site_calc_flag
_atom_site_refinement_flags_posn
_atom_site_refinement_flags_adp
_atom_site_refinement_flags_occupancy
_atom_site_disorder_assembly
_atom_site_disorder_group
Cu1 Cu 0.65998(2) 0.30934(2) 0.26877(2) 0.01636(7) Uani 1 1 d . . . . .
V1 V 0.32754(3) 0.26160(3) 0.22847(3) 0.01554(7) Uani 1 1 d . . . . .
Cl1 Cl 0.75952(5) 1.07544(5) 0.48508(5) 0.01997(9) Uani 1 1 d . . . . .
Cl2 Cl 0.28215(6) -0.49297(5) 0.04764(5) 0.02764(11) Uani 1 1 d . . . . .
O3 O 0.28061(14) 0.42052(14) 0.36272(13) 0.0172(2) Uani 1 1 d . . . . .
O1 O 0.54218(14) 0.42440(14) 0.30235(14) 0.0176(3) Uani 1 1 d . . . . .
O2 O 0.45540(14) 0.14910(14) 0.21165(14) 0.0171(2) Uani 1 1 d . . . . .
O5 O 0.29016(14) 0.64591(14) 0.49718(13) 0.0182(3) Uani 1 1 d . . . . .
O4 O 0.17701(15) 0.10665(15) 0.25659(15) 0.0210(3) Uani 1 1 d . . . . .
O6 O 0.02212(16) -0.12829(16) 0.20597(17) 0.0274(3) Uani 1 1 d . . . . .
O7 O 0.25775(16) 0.23021(16) 0.07367(15) 0.0248(3) Uani 1 1 d . . . . .
N1 N 0.84138(16) 0.46581(17) 0.27561(16) 0.0168(3) Uani 1 1 d . . . . .
N2 N 0.75746(16) 0.17796(17) 0.20935(16) 0.0164(3) Uani 1 1 d . . . . .
C4 C 0.59624(19) 0.57471(19) 0.35024(18) 0.0144(3) Uani 1 1 d . . . . .
C7 C 0.34861(18) 0.56743(19) 0.42194(17) 0.0141(3) Uani 1 1 d . . . . .
C8 C 0.85770(19) 0.5995(2) 0.30341(19) 0.0170(3) Uani 1 1 d . . . . .
H8 H 0.949478 0.664327 0.294572 0.020 Uiso 1 1 calc R U . . .
C6 C 0.55647(19) 0.8029(2) 0.44755(18) 0.0160(3) Uani 1 1 d . . . . .
H6 H 0.494546 0.853205 0.484565 0.019 Uiso 1 1 calc R U . . .
C3 C 0.74654(19) 0.66045(19) 0.34766(18) 0.0154(3) Uani 1 1 d . . . . .
C17 C 0.41872(19) 0.00419(19) 0.17824(17) 0.0147(3) Uani 1 1 d . . . . .
C11 C 0.6927(2) 0.0344(2) 0.16438(19) 0.0177(3) Uani 1 1 d . . . . .
H11 H 0.754858 -0.018613 0.139260 0.021 Uiso 1 1 calc R U . . .
C5 C 0.50282(19) 0.64763(19) 0.40372(18) 0.0143(3) Uani 1 1 d . . . . .
C16 C 0.2694(2) -0.0900(2) 0.17268(18) 0.0162(3) Uani 1 1 d . . . . .
C9 C 0.9562(2) 0.4098(2) 0.2267(2) 0.0196(3) Uani 1 1 d . . . . .
H9A H 1.061656 0.489103 0.284822 0.023 Uiso 1 1 calc R U . . .
H9B H 0.948650 0.386452 0.126520 0.023 Uiso 1 1 calc R U . . .
C15 C 0.2307(2) -0.2425(2) 0.13318(19) 0.0196(4) Uani 1 1 d . . . . .
H15 H 0.130610 -0.306614 0.129784 0.024 Uiso 1 1 calc R U . . .
C12 C 0.5296(2) -0.0551(2) 0.14846(18) 0.0163(3) Uani 1 1 d . . . . .
C18 C 0.1459(2) -0.0360(2) 0.21258(19) 0.0184(3) Uani 1 1 d . . . . .
C13 C 0.4849(2) -0.2096(2) 0.10724(19) 0.0190(3) Uani 1 1 d . . . . .
H13 H 0.556804 -0.251379 0.084999 0.023 Uiso 1 1 calc R U . . .
C1 C 0.6996(2) 0.88374(19) 0.43724(18) 0.0161(3) Uani 1 1 d . . . . .
C2 C 0.79513(19) 0.8156(2) 0.38933(18) 0.0163(3) Uani 1 1 d . . . . .
H2 H 0.893641 0.873519 0.384564 0.020 Uiso 1 1 calc R U . . .
C14 C 0.3368(2) -0.3013(2) 0.09891(19) 0.0202(4) Uani 1 1 d . . . . .
C10 C 0.9255(2) 0.2660(2) 0.2403(2) 0.0222(4) Uani 1 1 d . . . . .
H10A H 0.967057 0.203353 0.172849 0.027 Uiso 1 1 calc R U . . .
H10B H 0.977612 0.294354 0.337649 0.027 Uiso 1 1 calc R U . . .

loop_
_atom_site_aniso_label
_atom_site_aniso_U_11
_atom_site_aniso_U_22
_atom_site_aniso_U_33
_atom_site_aniso_U_23
_atom_site_aniso_U_13
_atom_site_aniso_U_12
Cu1 0.01157(10) 0.01340(11) 0.02593(12) 0.00932(9) 0.00866(8) 0.00661(8)
V1 0.01183(14) 0.01451(14) 0.02003(15) 0.00783(12) 0.00484(11) 0.00585(11)
Cl1 0.0213(2) 0.01298(19) 0.0243(2) 0.00923(16) 0.00496(16) 0.00607(16)
Cl2 0.0359(3) 0.0149(2) 0.0325(3) 0.01199(18) 0.0120(2) 0.01011(19)
O3 0.0130(6) 0.0148(6) 0.0230(6) 0.0078(5) 0.0070(5) 0.0063(5)
O1 0.0105(5) 0.0115(6) 0.0291(7) 0.0083(5) 0.0067(5) 0.0042(4)
O2 0.0122(5) 0.0128(6) 0.0264(7) 0.0091(5) 0.0058(5) 0.0059(5)
O5 0.0172(6) 0.0186(6) 0.0214(6) 0.0090(5) 0.0081(5) 0.0103(5)
O4 0.0154(6) 0.0190(6) 0.0318(7) 0.0143(6) 0.0098(5) 0.0074(5)
O6 0.0183(6) 0.0232(7) 0.0433(9) 0.0192(6) 0.0142(6) 0.0065(6)
O7 0.0271(7) 0.0232(7) 0.0243(7) 0.0110(6) 0.0052(5) 0.0121(6)
N1 0.0114(6) 0.0187(7) 0.0208(7) 0.0095(6) 0.0061(5) 0.0067(6)
N2 0.0127(7) 0.0172(7) 0.0197(7) 0.0077(6) 0.0055(5) 0.0079(6)
C4 0.0122(7) 0.0129(7) 0.0171(8) 0.0070(6) 0.0027(6) 0.0048(6)
C7 0.0119(7) 0.0160(8) 0.0152(8) 0.0083(6) 0.0022(6) 0.0065(6)
C8 0.0101(7) 0.0176(8) 0.0209(8) 0.0089(7) 0.0050(6) 0.0038(6)
C6 0.0153(8) 0.0162(8) 0.0181(8) 0.0082(7) 0.0043(6) 0.0084(6)
C3 0.0122(7) 0.0148(8) 0.0182(8) 0.0078(6) 0.0044(6) 0.0048(6)
C17 0.0158(8) 0.0130(7) 0.0134(8) 0.0057(6) 0.0027(6) 0.0054(6)
C11 0.0167(8) 0.0187(8) 0.0182(8) 0.0070(7) 0.0057(6) 0.0104(7)
C5 0.0122(7) 0.0155(8) 0.0163(8) 0.0084(6) 0.0035(6) 0.0063(6)
C16 0.0156(8) 0.0168(8) 0.0159(8) 0.0085(6) 0.0038(6) 0.0059(6)
C9 0.0122(8) 0.0217(9) 0.0253(9) 0.0099(7) 0.0081(6) 0.0089(7)
C15 0.0210(9) 0.0163(8) 0.0195(9) 0.0097(7) 0.0058(7) 0.0046(7)
C12 0.0168(8) 0.0166(8) 0.0149(8) 0.0067(6) 0.0046(6) 0.0074(7)
C18 0.0159(8) 0.0198(8) 0.0202(8) 0.0115(7) 0.0055(6) 0.0061(7)
C13 0.0232(9) 0.0171(8) 0.0178(8) 0.0073(7) 0.0062(7) 0.0109(7)
C1 0.0167(8) 0.0120(7) 0.0178(8) 0.0073(6) 0.0020(6) 0.0049(6)
C2 0.0133(7) 0.0152(8) 0.0196(8) 0.0092(7) 0.0047(6) 0.0043(6)
C14 0.0264(9) 0.0139(8) 0.0193(9) 0.0082(7) 0.0058(7) 0.0076(7)
C10 0.0124(8) 0.0195(9) 0.0337(10) 0.0104(8) 0.0060(7) 0.0087(7)

loop_
_atom_type_symbol
_atom_type_description
_atom_type_scat_dispersion_real
_atom_type_scat_dispersion_imag
_atom_type_scat_source
C C 0.0033 0.0016 'International Tables Vol C Tables 4.2.6.8 and 6.1.1.4'
H H 0.0000 0.0000 'International Tables Vol C Tables 4.2.6.8 and 6.1.1.4'
Cl Cl 0.1484 0.1585 'International Tables Vol C Tables 4.2.6.8 and 6.1.1.4'
Cu Cu 0.3201 1.2651 'International Tables Vol C Tables 4.2.6.8 and 6.1.1.4'
N N 0.0061 0.0033 'International Tables Vol C Tables 4.2.6.8 and 6.1.1.4'
O O 0.0106 0.0060 'International Tables Vol C Tables 4.2.6.8 and 6.1.1.4'
V V 0.3005 0.5294 'International Tables Vol C Tables 4.2.6.8 and 6.1.1.4'

loop_
_geom_angle_atom_site_label_1
_geom_angle_atom_site_label_2
_geom_angle_atom_site_label_3
_geom_angle
_geom_angle_site_symmetry_1
_geom_angle_site_symmetry_3
_geom_angle_publ_flag
O1 Cu1 V1 39.97(4) . . ?
O1 Cu1 O2 79.81(5) . . ?
O1 Cu1 O5 92.44(5) . 2_666 ?
O2 Cu1 V1 40.04(4) . . ?
O2 Cu1 O5 94.21(5) . 2_666 ?
O5 Cu1 V1 97.49(3) 2_666 . ?
N1 Cu1 V1 131.81(5) . . ?
N1 Cu1 O1 95.08(6) . . ?
N1 Cu1 O2 163.61(6) . . ?
N1 Cu1 O5 101.60(6) . 2_666 ?
N2 Cu1 V1 134.33(5) . . ?
N2 Cu1 O1 171.92(6) . . ?
N2 Cu1 O2 95.30(6) . . ?
N2 Cu1 O5 94.33(5) . 2_666 ?
N2 Cu1 N1 87.85(6) . . ?
O3 V1 Cu1 118.56(4) . . ?
O3 V1 O1 84.53(5) . . ?
O3 V1 O2 143.96(6) . . ?
O1 V1 Cu1 38.22(4) . . ?
O2 V1 Cu1 38.61(4) . . ?
O2 V1 O1 76.64(5) . . ?
O4 V1 Cu1 120.88(4) . . ?
O4 V1 O3 92.20(6) . . ?
O4 V1 O1 145.28(6) . . ?
O4 V1 O2 86.52(5) . . ?
O7 V1 Cu1 110.14(5) . . ?
O7 V1 O3 107.29(7) . . ?
O7 V1 O1 108.19(7) . . ?
O7 V1 O2 107.70(7) . . ?
O7 V1 O4 105.78(7) . . ?
C7 O3 V1 132.69(11) . . ?
Cu1 O1 V1 101.81(6) . . ?
C4 O1 Cu1 126.88(10) . . ?
C4 O1 V1 131.00(11) . . ?
Cu1 O2 V1 101.35(6) . . ?
C17 O2 Cu1 126.62(11) . . ?
C17 O2 V1 131.94(11) . . ?
C7 O5 Cu1 113.95(11) . 2_666 ?
C18 O4 V1 131.60(12) . . ?
C8 N1 Cu1 125.04(12) . . ?
C8 N1 C9 122.46(15) . . ?
C9 N1 Cu1 112.06(11) . . ?
C11 N2 Cu1 125.58(12) . . ?
C11 N2 C10 123.12(15) . . ?
C10 N2 Cu1 110.80(11) . . ?
O1 C4 C3 120.60(15) . . ?
O1 C4 C5 119.40(15) . . ?
C5 C4 C3 119.99(16) . . ?
O3 C7 C5 120.62(15) . . ?
O5 C7 O3 121.10(15) . . ?
O5 C7 C5 118.27(15) . . ?
N1 C8 H8 117.3 . . ?
N1 C8 C3 125.34(16) . . ?
C3 C8 H8 117.3 . . ?
C5 C6 H6 119.9 . . ?
C1 C6 H6 119.9 . . ?
C1 C6 C5 120.21(16) . . ?
C4 C3 C8 124.97(16) . . ?
C2 C3 C4 118.98(16) . . ?
C2 C3 C8 116.05(15) . . ?
O2 C17 C16 119.57(15) . . ?
O2 C17 C12 120.38(15) . . ?
C16 C17 C12 120.05(16) . . ?
N2 C11 H11 117.4 . . ?
N2 C11 C12 125.10(16) . . ?
C12 C11 H11 117.4 . . ?
C4 C5 C7 123.02(15) . . ?
C6 C5 C4 119.34(15) . . ?
C6 C5 C7 117.60(15) . . ?
C17 C16 C18 124.48(16) . . ?
C15 C16 C17 119.08(16) . . ?
C15 C16 C18 116.39(15) . . ?
N1 C9 H9A 109.8 . . ?
N1 C9 H9B 109.8 . . ?
N1 C9 C10 109.19(14) . . ?
H9A C9 H9B 108.3 . . ?
C10 C9 H9A 109.8 . . ?
C10 C9 H9B 109.8 . . ?
C16 C15 H15 119.6 . . ?
C14 C15 C16 120.71(17) . . ?
C14 C15 H15 119.6 . . ?
C17 C12 C11 125.32(16) . . ?
C13 C12 C17 118.87(16) . . ?
C13 C12 C11 115.73(16) . . ?
O4 C18 C16 119.49(15) . . ?
O6 C18 O4 122.35(17) . . ?
O6 C18 C16 118.13(17) . . ?
C12 C13 H13 119.9 . . ?
C14 C13 C12 120.26(17) . . ?
C14 C13 H13 119.9 . . ?
C6 C1 Cl1 119.10(14) . . ?
C2 C1 Cl1 119.52(13) . . ?
C2 C1 C6 121.37(16) . . ?
C3 C2 H2 120.0 . . ?
C1 C2 C3 119.94(16) . . ?
C1 C2 H2 120.0 . . ?
C15 C14 Cl2 119.01(14) . . ?
C13 C14 Cl2 120.02(15) . . ?
C13 C14 C15 120.96(17) . . ?
N2 C10 C9 109.14(14) . . ?
N2 C10 H10A 109.9 . . ?
N2 C10 H10B 109.9 . . ?
C9 C10 H10A 109.9 . . ?
C9 C10 H10B 109.9 . . ?
H10A C10 H10B 108.3 . . ?

loop_
_geom_bond_atom_site_label_1
_geom_bond_atom_site_label_2
_geom_bond_distance
_geom_bond_site_symmetry_2
_geom_bond_publ_flag
Cu1 V1 3.0259(4) . ?
Cu1 O1 1.9127(12) . ?
Cu1 O2 1.9258(12) . ?
Cu1 O5 2.3311(13) 2_666 ?
Cu1 N1 1.9096(15) . ?
Cu1 N2 1.8952(15) . ?
V1 O3 1.9566(13) . ?
V1 O1 1.9858(12) . ?
V1 O2 1.9855(12) . ?
V1 O4 1.9269(13) . ?
V1 O7 1.5890(14) . ?
Cl1 C1 1.7438(17) . ?
Cl2 C14 1.7426(18) . ?
O3 C7 1.293(2) . ?
O1 C4 1.340(2) . ?
O2 C17 1.337(2) . ?
O5 C7 1.240(2) . ?
O4 C18 1.304(2) . ?
O6 C18 1.220(2) . ?
N1 C8 1.282(2) . ?
N1 C9 1.478(2) . ?
N2 C11 1.278(2) . ?
N2 C10 1.476(2) . ?
C4 C3 1.421(2) . ?
C4 C5 1.407(2) . ?
C7 C5 1.504(2) . ?
C8 H8 0.9500 . ?
C8 C3 1.463(2) . ?
C6 H6 0.9500 . ?
C6 C5 1.396(2) . ?
C6 C1 1.385(2) . ?
C3 C2 1.404(2) . ?
C17 C16 1.411(2) . ?
C17 C12 1.426(2) . ?
C11 H11 0.9500 . ?
C11 C12 1.470(2) . ?
C16 C15 1.397(2) . ?
C16 C18 1.523(3) . ?
C9 H9A 0.9900 . ?
C9 H9B 0.9900 . ?
C9 C10 1.533(3) . ?
C15 H15 0.9500 . ?
C15 C14 1.385(3) . ?
C12 C13 1.404(2) . ?
C13 H13 0.9500 . ?
C13 C14 1.383(3) . ?
C1 C2 1.380(2) . ?
C2 H2 0.9500 . ?
C10 H10A 0.9900 . ?
C10 H10B 0.9900 . ?

loop_
_geom_torsion_atom_site_label_1
_geom_torsion_atom_site_label_2
_geom_torsion_atom_site_label_3
_geom_torsion_atom_site_label_4
_geom_torsion
_geom_torsion_site_symmetry_1
_geom_torsion_site_symmetry_2
_geom_torsion_site_symmetry_3
_geom_torsion_site_symmetry_4
_geom_torsion_publ_flag
Cu1 O1 C4 C3 16.2(2) . . . . ?
Cu1 O1 C4 C5 -163.62(12) . . . . ?
Cu1 O2 C17 C16 164.37(12) . . . . ?
Cu1 O2 C17 C12 -15.6(2) . . . . ?
Cu1 O5 C7 O3 83.37(17) 2_666 . . . ?
Cu1 O5 C7 C5 -95.30(15) 2_666 . . . ?
Cu1 N1 C8 C3 6.1(3) . . . . ?
Cu1 N1 C9 C10 -21.84(18) . . . . ?
Cu1 N2 C11 C12 1.1(3) . . . . ?
Cu1 N2 C10 C9 -32.74(18) . . . . ?
V1 Cu1 N2 C11 -17.18(19) . . . . ?
V1 Cu1 N2 C10 170.75(9) . . . . ?
V1 O3 C7 O5 174.56(12) . . . . ?
V1 O3 C7 C5 -6.8(2) . . . . ?
V1 O1 C4 C3 -156.04(13) . . . . ?
V1 O1 C4 C5 24.1(2) . . . . ?
V1 O2 C17 C16 -11.5(2) . . . . ?
V1 O2 C17 C12 168.53(12) . . . . ?
V1 O4 C18 O6 -159.10(14) . . . . ?
V1 O4 C18 C16 23.2(2) . . . . ?
Cl1 C1 C2 C3 -178.62(13) . . . . ?
O3 C7 C5 C4 -14.1(2) . . . . ?
O3 C7 C5 C6 168.40(15) . . . . ?
O1 C4 C3 C8 -4.0(3) . . . . ?
O1 C4 C3 C2 175.56(16) . . . . ?
O1 C4 C5 C7 5.5(2) . . . . ?
O1 C4 C5 C6 -177.09(15) . . . . ?
O2 Cu1 N2 C11 -6.95(16) . . . . ?
O2 Cu1 N2 C10 -179.02(12) . . . . ?
O2 C17 C16 C15 177.94(15) . . . . ?
O2 C17 C16 C18 -4.5(3) . . . . ?
O2 C17 C12 C11 6.4(3) . . . . ?
O2 C17 C12 C13 -177.04(15) . . . . ?
O5 Cu1 N2 C11 87.70(15) 2_666 . . . ?
O5 Cu1 N2 C10 -84.37(12) 2_666 . . . ?
O5 C7 C5 C4 164.55(16) . . . . ?
O5 C7 C5 C6 -12.9(2) . . . . ?
N1 Cu1 N2 C11 -170.83(16) . . . . ?
N1 Cu1 N2 C10 17.11(12) . . . . ?
N1 C8 C3 C4 -7.8(3) . . . . ?
N1 C8 C3 C2 172.57(17) . . . . ?
N1 C9 C10 N2 35.0(2) . . . . ?
N2 C11 C12 C17 1.2(3) . . . . ?
N2 C11 C12 C13 -175.43(17) . . . . ?
C4 C3 C2 C1 2.6(3) . . . . ?
C8 N1 C9 C10 165.37(16) . . . . ?
C8 C3 C2 C1 -177.81(16) . . . . ?
C6 C1 C2 C3 1.0(3) . . . . ?
C3 C4 C5 C7 -174.39(15) . . . . ?
C3 C4 C5 C6 3.0(2) . . . . ?
C17 C16 C15 C14 -0.4(3) . . . . ?
C17 C16 C18 O4 -0.7(3) . . . . ?
C17 C16 C18 O6 -178.50(17) . . . . ?
C17 C12 C13 C14 -1.4(3) . . . . ?
C11 N2 C10 C9 154.96(17) . . . . ?
C11 C12 C13 C14 175.49(16) . . . . ?
C5 C4 C3 C8 175.81(16) . . . . ?
C5 C4 C3 C2 -4.6(2) . . . . ?
C5 C6 C1 Cl1 177.03(13) . . . . ?
C5 C6 C1 C2 -2.6(3) . . . . ?
C16 C17 C12 C11 -173.55(16) . . . . ?
C16 C17 C12 C13 3.0(2) . . . . ?
C16 C15 C14 Cl2 -179.02(14) . . . . ?
C16 C15 C14 C13 2.1(3) . . . . ?
C9 N1 C8 C3 177.89(16) . . . . ?
C15 C16 C18 O4 176.92(16) . . . . ?
C15 C16 C18 O6 -0.9(3) . . . . ?
C12 C17 C16 C15 -2.1(2) . . . . ?
C12 C17 C16 C18 175.44(16) . . . . ?
C12 C13 C14 Cl2 179.98(14) . . . . ?
C12 C13 C14 C15 -1.1(3) . . . . ?
C18 C16 C15 C14 -178.17(16) . . . . ?
C1 C6 C5 C4 0.6(3) . . . . ?
C1 C6 C5 C7 178.13(15) . . . . ?
C10 N2 C11 C12 172.21(17) . . . . ?
